data_4087750
loop_
_publ_author_name
'Horak, Kyle T.'
'VanderVelde, David G.'
'Agapie, Theodor'

_publ_section_title
;
 Tuning of Metal Complex Electronics and Reactivity by Remote Lewis Acid
 Binding to \p-Coordinated Pyridine Diphosphine Ligands
;
_journal_issue 19
_journal_name_full Organometallics
_journal_page_first 4753
_journal_paper_doi 10.1021/acs.organomet.5b00562
_journal_volume 34
_journal_year 2015
_chemical_formula_moiety 'C58 H78 N2 Ni2 P4, C5 H12'
_chemical_formula_sum 'C63 H90 N2 Ni2 P4'
_chemical_formula_weight 1116.66
_space_group_crystal_system monoclinic
_space_group_IT_number 14
_space_group_name_Hall '-P 2yn'
_space_group_name_H-M_alt 'P 1 21/n 1'
_atom_sites_solution_hydrogens mixed
_audit_creation_date 2015-05-05
_audit_creation_method
; 
Olex2 1.2 
(compiled 2015.01.26 svn.r3150 for OlexSys, GUI svn.r4998) 
;
_cell_angle_alpha 90
_cell_angle_beta 109.324(2)
_cell_angle_gamma 90
_cell_formula_units_Z 4
_cell_length_a 18.7148(7)
_cell_length_b 13.0646(5)
_cell_length_c 25.9359(9)
_cell_measurement_reflns_used 9694
_cell_measurement_temperature 100
_cell_measurement_theta_max 30.51
_cell_measurement_theta_min 2.38
_cell_volume 5984.1(4)
_computing_cell_refinement 'Bruker SAINT'
_computing_data_collection 'Bruker APEX2'
_computing_data_reduction 'Bruker SAINT'
_computing_molecular_graphics 'Olex2 (Dolomanov et al., 2009)'
_computing_publication_material 'Olex2 (Dolomanov et al., 2009)'
_computing_structure_refinement 'XL (Sheldrick, 2008)'
_computing_structure_solution 'SHELXS-97 (Sheldrick 2008)'
_diffrn_ambient_temperature 100
_diffrn_measured_fraction_theta_full 1.000
_diffrn_measured_fraction_theta_max 0.993
_diffrn_measurement_device_type 'Bruker APEX-II CCD'
_diffrn_measurement_method '\f and \w scans'
_diffrn_radiation_type MoK\a
_diffrn_radiation_wavelength 0.71073
_diffrn_reflns_av_R_equivalents 0.0368
_diffrn_reflns_av_unetI/netI 0.0388
_diffrn_reflns_Laue_measured_fraction_full 1.000
_diffrn_reflns_Laue_measured_fraction_max 0.993
_diffrn_reflns_limit_h_max 25
_diffrn_reflns_limit_h_min -26
_diffrn_reflns_limit_k_max 18
_diffrn_reflns_limit_k_min -18
_diffrn_reflns_limit_l_max 37
_diffrn_reflns_limit_l_min -37
_diffrn_reflns_number 63678
_diffrn_reflns_point_group_measured_fraction_full 1.000
_diffrn_reflns_point_group_measured_fraction_max 0.993
_diffrn_reflns_theta_full 25.242
_diffrn_reflns_theta_max 30.557
_diffrn_reflns_theta_min 1.630
_diffrn_standards_number 0
_exptl_absorpt_coefficient_mu 0.775
_exptl_absorpt_correction_T_max 0.7461
_exptl_absorpt_correction_T_min 0.6791
_exptl_absorpt_correction_type multi-scan
_exptl_absorpt_process_details
; 
SADABS-2012/1 (Bruker,2012) was used for absorption correction. 
wR2(int) was 0.0489 before and 0.0431 after correction. 
The Ratio of minimum to maximum transmission is 0.9102. 
The \l/2 correction factor is 0.0015. 
;
_exptl_crystal_colour brown
_exptl_crystal_colour_primary brown
_exptl_crystal_density_diffrn 1.239
_exptl_crystal_description block
_exptl_crystal_F_000 2392
_exptl_crystal_size_max 0.45
_exptl_crystal_size_mid 0.45
_exptl_crystal_size_min 0.4
_refine_diff_density_max 0.644
_refine_diff_density_min -0.406
_refine_diff_density_rms 0.070
_refine_ls_extinction_method none
_refine_ls_goodness_of_fit_ref 1.019
_refine_ls_hydrogen_treatment mixed
_refine_ls_matrix_type full
_refine_ls_number_parameters 692
_refine_ls_number_reflns 18228
_refine_ls_number_restraints 0
_refine_ls_restrained_S_all 1.019
_refine_ls_R_factor_all 0.0541
_refine_ls_R_factor_gt 0.0364
_refine_ls_shift/su_max 0.003
_refine_ls_shift/su_mean 0.000
_refine_ls_structure_factor_coef Fsqd
_refine_ls_weighting_details 'w=1/[\s^2^(Fo^2^)+(0.0447P)^2^+2.3722P] where P=(Fo^2^+2Fc^2^)/3'
_refine_ls_weighting_scheme calc
_refine_ls_wR_factor_gt 0.0843
_refine_ls_wR_factor_ref 0.0926
_reflns_Friedel_coverage 0.000
_reflns_number_gt 14315
_reflns_number_total 18228
_reflns_threshold_expression 'I > 2\s(I)'
_cod_data_source_file om5b00562_si_002.cif
_cod_data_source_block a14144_0m
_cod_database_code 4087750
_shelxl_version_number 2013-3
_shelx_space_group_comment
; 
The symmetry employed for this shelxl refinement is uniquely defined 
by the following loop, which should always be used as a source of 
symmetry information in preference to the above space-group names. 
They are only intended as comments. 
;
_shelx_estimated_absorpt_t_max 0.747
_shelx_estimated_absorpt_t_min 0.722
_olex2_refinement_description
; 
1. Fixed Uiso 
 At 1.2 times of: 
  All C(H) groups, All C(H,H) groups 
 At 1.5 times of: 
  All C(H,H,H) groups, All C(H,H,H,H,H,H) groups 
2. Others 
 Sof(H59D)=Sof(H59E)=Sof(H59F)=Sof(H63D)=Sof(H63E)=Sof(H63F)=Sof(C60B)= 
 Sof(H60C)=Sof(H60D)=Sof(C62B)=Sof(H62C)=Sof(H62D)=Sof(C61B)=Sof(H61C)= 
 Sof(H61D)=1-FVAR(1) 
 Sof(H59A)=Sof(H59B)=Sof(H59C)=Sof(C60A)=Sof(H60A)=Sof(H60B)=Sof(C61A)= 
 Sof(H61A)=Sof(H61B)=Sof(H63A)=Sof(H63B)=Sof(H63C)=Sof(C62A)=Sof(H62A)= 
 Sof(H62B)=FVAR(1) 
3.a Ternary CH refined with riding coordinates: 
 C53(H53), C56(H56), C47(H47), C50(H50), C21(H21), C18(H18), C24(H24), C27(H27) 
3.b Secondary CH2 refined with riding coordinates: 
 C60A(H60A,H60B), C61A(H61A,H61B), C62A(H62A,H62B), C60B(H60C,H60D), C62B(H62C, 
 H62D), C61B(H61C,H61D) 
3.c Me refined with riding coordinates: 
 C59(H59A,H59B,H59C), C59(H59D,H59E,H59F), C63(H63A,H63B,H63C), C63(H63D,H63E, 
 H63F) 
3.d Aromatic/amide H refined with riding coordinates: 
 C3(H3), C32(H32), C33(H33), C43(H43), C44(H44), C45(H45), C46(H46), C37(H37), 
 C38(H38), C39(H39), C40(H40), C4(H4), C11(H11), C10(H10), C9(H9), C8(H8), 
 C17(H17), C16(H16), C15(H15), C14(H14) 
3.e Idealised Me refined as rotating group: 
 C55(H55A,H55B,H55C), C54(H54A,H54B,H54C), C57(H57A,H57B,H57C), C58(H58A,H58B, 
 H58C), C49(H49A,H49B,H49C), C48(H48A,H48B,H48C), C51(H51A,H51B,H51C), C52(H52A, 
 H52B,H52C), C23(H23A,H23B,H23C), C22(H22A,H22B,H22C), C20(H20A,H20B,H20C), 
 C19(H19A,H19B,H19C), C26(H26A,H26B,H26C), C25(H25A,H25B,H25C), C29(H29A,H29B, 
 H29C), C28(H28A,H28B,H28C) 
;
_olex2_submission_special_instructions 'No special instructions were received'

loop_
_space_group_symop_operation_xyz
'x, y, z'
'-x+1/2, y+1/2, -z+1/2'
'-x, -y, -z'
'x-1/2, -y-1/2, z-1/2'

loop_
_atom_site_label
_atom_site_type_symbol
_atom_site_fract_x
_atom_site_fract_y
_atom_site_fract_z
_atom_site_U_iso_or_equiv
_atom_site_adp_type
_atom_site_occupancy
_atom_site_site_symmetry_order
_atom_site_calc_flag
_atom_site_refinement_flags_posn
_atom_site_refinement_flags_occupancy
_atom_site_disorder_assembly
_atom_site_disorder_group
Ni1 Ni 0.31730(2) 0.55486(2) 0.57838(2) 0.01379(5) Uani 1 1 d . . . .
Ni2 Ni 0.20384(2) 0.82493(2) 0.40796(2) 0.01266(5) Uani 1 1 d . . . .
P2 P 0.42871(2) 0.58933(3) 0.63592(2) 0.01621(8) Uani 1 1 d . . . .
P4 P 0.31264(2) 0.86679(3) 0.39458(2) 0.01604(8) Uani 1 1 d . . . .
P3 P 0.11947(2) 0.93578(3) 0.41932(2) 0.01623(8) Uani 1 1 d . . . .
P1 P 0.25078(2) 0.42178(3) 0.53962(2) 0.01654(8) Uani 1 1 d . . . .
N1 N 0.23894(7) 0.75116(9) 0.48133(5) 0.0137(2) Uani 1 1 d . . . .
N2 N 0.15243(8) 0.57214(10) 0.34415(5) 0.0181(3) Uani 1 1 d . . . .
C13 C 0.43837(8) 0.72700(12) 0.65353(6) 0.0168(3) Uani 1 1 d . . . .
C12 C 0.38619(8) 0.79741(12) 0.61993(6) 0.0164(3) Uani 1 1 d . . . .
C5 C 0.31744(8) 0.75964(11) 0.57665(6) 0.0142(3) Uani 1 1 d . . . .
C1 C 0.27312(8) 0.68278(11) 0.59153(6) 0.0143(3) Uani 1 1 d . . . .
C2 C 0.21590(8) 0.63269(11) 0.54747(6) 0.0141(3) Uani 1 1 d . . . .
C3 C 0.20159(8) 0.67483(11) 0.49400(6) 0.0146(3) Uani 1 1 d . . . .
H3 H 0.1616 0.6452 0.4650 0.018 Uiso 1 1 calc R . . .
C31 C 0.09822(9) 0.73839(12) 0.35403(6) 0.0164(3) Uani 1 1 d . . . .
C32 C 0.10448(9) 0.63035(12) 0.35898(6) 0.0176(3) Uani 1 1 d . . . .
H32 H 0.0713 0.5966 0.3743 0.021 Uiso 1 1 calc R . . .
C33 C 0.20015(9) 0.62284(12) 0.32347(7) 0.0199(3) Uani 1 1 d . . . .
H33 H 0.2356 0.5835 0.3128 0.024 Uiso 1 1 calc R . . .
C34 C 0.20069(8) 0.72756(12) 0.31682(6) 0.0169(3) Uani 1 1 d . . . .
C41 C 0.25257(9) 0.77821(12) 0.29238(6) 0.0172(3) Uani 1 1 d . . . .
C42 C 0.30459(9) 0.85192(12) 0.32244(6) 0.0184(3) Uani 1 1 d . . . .
C53 C 0.36108(10) 0.99332(13) 0.41230(7) 0.0238(3) Uani 1 1 d . . . .
H53 H 0.4070 0.9923 0.4007 0.029 Uiso 1 1 calc R . . .
C55 C 0.38716(11) 1.01232(14) 0.47391(7) 0.0297(4) Uani 1 1 d . . . .
H55A H 0.3431 1.0130 0.4864 0.045 Uiso 1 1 calc GR . . .
H55B H 0.4132 1.0784 0.4821 0.045 Uiso 1 1 calc GR . . .
H55C H 0.4219 0.9577 0.4928 0.045 Uiso 1 1 calc GR . . .
C54 C 0.31053(11) 1.08116(14) 0.38256(8) 0.0316(4) Uani 1 1 d . . . .
H54A H 0.2675 1.0878 0.3959 0.047 Uiso 1 1 calc GR . . .
H54B H 0.2919 1.0671 0.3432 0.047 Uiso 1 1 calc GR . . .
H54C H 0.3397 1.1450 0.3894 0.047 Uiso 1 1 calc GR . . .
C56 C 0.39416(9) 0.77817(13) 0.42727(7) 0.0214(3) Uani 1 1 d . . . .
H56 H 0.4065 0.7856 0.4677 0.026 Uiso 1 1 calc R . . .
C57 C 0.37004(10) 0.66687(13) 0.41354(7) 0.0248(3) Uani 1 1 d . . . .
H57A H 0.3581 0.6556 0.3742 0.037 Uiso 1 1 calc GR . . .
H57B H 0.3252 0.6524 0.4238 0.037 Uiso 1 1 calc GR . . .
H57C H 0.4114 0.6213 0.4338 0.037 Uiso 1 1 calc GR . . .
C58 C 0.46743(10) 0.79890(17) 0.41528(9) 0.0352(4) Uani 1 1 d . . . .
H58A H 0.4585 0.7899 0.3761 0.053 Uiso 1 1 calc GR . . .
H58B H 0.5066 0.7509 0.4361 0.053 Uiso 1 1 calc GR . . .
H58C H 0.4841 0.8692 0.4259 0.053 Uiso 1 1 calc GR . . .
C43 C 0.34886(10) 0.90330(14) 0.29651(7) 0.0257(3) Uani 1 1 d . . . .
H43 H 0.3836 0.9542 0.3160 0.031 Uiso 1 1 calc R . . .
C44 C 0.34299(11) 0.88126(14) 0.24286(8) 0.0291(4) Uani 1 1 d . . . .
H44 H 0.3730 0.9177 0.2258 0.035 Uiso 1 1 calc R . . .
C45 C 0.29370(11) 0.80664(14) 0.21445(7) 0.0282(4) Uani 1 1 d . . . .
H45 H 0.2907 0.7902 0.1781 0.034 Uiso 1 1 calc R . . .
C46 C 0.24845(10) 0.75553(13) 0.23892(7) 0.0233(3) Uani 1 1 d . . . .
H46 H 0.2142 0.7045 0.2190 0.028 Uiso 1 1 calc R . . .
C30 C 0.14663(8) 0.79119(11) 0.33010(6) 0.0140(3) Uani 1 1 d . . . .
C35 C 0.02705(9) 0.78610(12) 0.35652(6) 0.0167(3) Uani 1 1 d . . . .
C36 C 0.02686(9) 0.87621(12) 0.38572(6) 0.0176(3) Uani 1 1 d . . . .
C47 C 0.10901(10) 1.06529(12) 0.38678(7) 0.0224(3) Uani 1 1 d . . . .
H47 H 0.1554 1.1046 0.4078 0.027 Uiso 1 1 calc R . . .
C49 C 0.04146(10) 1.13125(14) 0.38706(9) 0.0326(4) Uani 1 1 d . . . .
H49A H 0.0459 1.1993 0.3725 0.049 Uiso 1 1 calc GR . . .
H49B H 0.0409 1.1378 0.4246 0.049 Uiso 1 1 calc GR . . .
H49C H -0.0056 1.0989 0.3643 0.049 Uiso 1 1 calc GR . . .
C48 C 0.11083(11) 1.05669(13) 0.32856(7) 0.0293(4) Uani 1 1 d . . . .
H48A H 0.1560 1.0185 0.3288 0.044 Uiso 1 1 calc GR . . .
H48B H 0.1123 1.1254 0.3137 0.044 Uiso 1 1 calc GR . . .
H48C H 0.0654 1.0207 0.3058 0.044 Uiso 1 1 calc GR . . .
C50 C 0.11340(10) 0.96999(12) 0.48747(7) 0.0228(3) Uani 1 1 d . . . .
H50 H 0.0696 1.0175 0.4819 0.027 Uiso 1 1 calc R . . .
C51 C 0.10079(11) 0.87533(14) 0.51813(7) 0.0276(4) Uani 1 1 d . . . .
H51A H 0.1458 0.8315 0.5275 0.041 Uiso 1 1 calc GR . . .
H51B H 0.0568 0.8372 0.4949 0.041 Uiso 1 1 calc GR . . .
H51C H 0.0917 0.8966 0.5517 0.041 Uiso 1 1 calc GR . . .
C52 C 0.18537(12) 1.02533(14) 0.52092(7) 0.0316(4) Uani 1 1 d . . . .
H52A H 0.2290 0.9802 0.5261 0.047 Uiso 1 1 calc GR . . .
H52B H 0.1819 1.0440 0.5566 0.047 Uiso 1 1 calc GR . . .
H52C H 0.1916 1.0874 0.5016 0.047 Uiso 1 1 calc GR . . .
C37 C -0.04160(9) 0.91185(13) 0.38976(7) 0.0234(3) Uani 1 1 d . . . .
H37 H -0.0417 0.9711 0.4110 0.028 Uiso 1 1 calc R . . .
C38 C -0.10921(10) 0.86212(14) 0.36330(8) 0.0255(3) Uani 1 1 d . . . .
H38 H -0.1552 0.8870 0.3665 0.031 Uiso 1 1 calc R . . .
C39 C -0.10949(9) 0.77611(14) 0.33220(7) 0.0243(3) Uani 1 1 d . . . .
H39 H -0.1559 0.7431 0.3130 0.029 Uiso 1 1 calc R . . .
C40 C -0.04193(9) 0.73817(13) 0.32905(7) 0.0209(3) Uani 1 1 d . . . .
H40 H -0.0425 0.6786 0.3079 0.025 Uiso 1 1 calc R . . .
C4 C 0.29933(8) 0.79018(11) 0.52367(6) 0.0149(3) Uani 1 1 d . . . .
H4 H 0.3299 0.8412 0.5152 0.018 Uiso 1 1 calc R . . .
C6 C 0.15582(8) 0.56505(12) 0.55578(6) 0.0156(3) Uani 1 1 d . . . .
C11 C 0.09358(9) 0.60453(13) 0.56751(6) 0.0201(3) Uani 1 1 d . . . .
H11 H 0.0892 0.6762 0.5718 0.024 Uiso 1 1 calc R . . .
C10 C 0.03787(9) 0.53863(14) 0.57297(7) 0.0239(3) Uani 1 1 d . . . .
H10 H -0.0038 0.5655 0.5818 0.029 Uiso 1 1 calc R . . .
C9 C 0.04303(9) 0.43465(14) 0.56565(7) 0.0235(3) Uani 1 1 d . . . .
H9 H 0.0042 0.3904 0.5684 0.028 Uiso 1 1 calc R . . .
C8 C 0.10499(9) 0.39426(13) 0.55419(7) 0.0208(3) Uani 1 1 d . . . .
H8 H 0.1086 0.3226 0.5495 0.025 Uiso 1 1 calc R . . .
C7 C 0.16186(8) 0.45937(12) 0.54966(6) 0.0162(3) Uani 1 1 d . . . .
C21 C 0.22334(9) 0.41528(13) 0.46417(7) 0.0213(3) Uani 1 1 d . . . .
H21 H 0.1960 0.4807 0.4504 0.026 Uiso 1 1 calc R . . .
C23 C 0.29177(11) 0.41508(15) 0.44436(8) 0.0309(4) Uani 1 1 d . . . .
H23A H 0.3168 0.3482 0.4518 0.046 Uiso 1 1 calc GR . . .
H23B H 0.3274 0.4685 0.4636 0.046 Uiso 1 1 calc GR . . .
H23C H 0.2749 0.4284 0.4050 0.046 Uiso 1 1 calc GR . . .
C22 C 0.16766(11) 0.33023(15) 0.43718(8) 0.0304(4) Uani 1 1 d . . . .
H22A H 0.1488 0.3408 0.3975 0.046 Uiso 1 1 calc GR . . .
H22B H 0.1251 0.3314 0.4513 0.046 Uiso 1 1 calc GR . . .
H22C H 0.1933 0.2639 0.4454 0.046 Uiso 1 1 calc GR . . .
C18 C 0.26358(9) 0.28888(13) 0.56547(8) 0.0256(4) Uani 1 1 d . . . .
H18 H 0.2168 0.2491 0.5458 0.031 Uiso 1 1 calc R . . .
C20 C 0.33097(11) 0.23780(15) 0.55496(10) 0.0383(5) Uani 1 1 d . . . .
H20A H 0.3760 0.2810 0.5697 0.058 Uiso 1 1 calc GR . . .
H20B H 0.3198 0.2289 0.5156 0.058 Uiso 1 1 calc GR . . .
H20C H 0.3403 0.1708 0.5729 0.058 Uiso 1 1 calc GR . . .
C19 C 0.27420(10) 0.28833(15) 0.62644(8) 0.0322(4) Uani 1 1 d . . . .
H19A H 0.2800 0.2177 0.6399 0.048 Uiso 1 1 calc GR . . .
H19B H 0.2298 0.3193 0.6324 0.048 Uiso 1 1 calc GR . . .
H19C H 0.3196 0.3277 0.6462 0.048 Uiso 1 1 calc GR . . .
C17 C 0.39930(9) 0.90238(12) 0.62816(7) 0.0213(3) Uani 1 1 d . . . .
H17 H 0.3650 0.9497 0.6049 0.026 Uiso 1 1 calc R . . .
C16 C 0.46185(10) 0.93824(13) 0.67001(7) 0.0258(4) Uani 1 1 d . . . .
H16 H 0.4706 1.0098 0.6748 0.031 Uiso 1 1 calc R . . .
C15 C 0.51140(10) 0.87014(13) 0.70461(7) 0.0251(4) Uani 1 1 d . . . .
H15 H 0.5532 0.8947 0.7341 0.030 Uiso 1 1 calc R . . .
C14 C 0.50000(9) 0.76553(13) 0.69624(6) 0.0216(3) Uani 1 1 d . . . .
H14 H 0.5347 0.7191 0.7199 0.026 Uiso 1 1 calc R . . .
C24 C 0.45705(10) 0.52434(13) 0.70264(7) 0.0246(3) Uani 1 1 d . . . .
H24 H 0.5028 0.5594 0.7278 0.030 Uiso 1 1 calc R . . .
C26 C 0.47707(11) 0.41224(14) 0.69610(8) 0.0334(4) Uani 1 1 d . . . .
H26A H 0.4384 0.3824 0.6643 0.050 Uiso 1 1 calc GR . . .
H26B H 0.4790 0.3738 0.7290 0.050 Uiso 1 1 calc GR . . .
H26C H 0.5265 0.4090 0.6908 0.050 Uiso 1 1 calc GR . . .
C25 C 0.39288(12) 0.53329(16) 0.72626(8) 0.0346(4) Uani 1 1 d . . . .
H25A H 0.3815 0.6057 0.7296 0.052 Uiso 1 1 calc GR . . .
H25B H 0.4081 0.5011 0.7624 0.052 Uiso 1 1 calc GR . . .
H25C H 0.3477 0.4988 0.7020 0.052 Uiso 1 1 calc GR . . .
C27 C 0.50871(9) 0.56641(14) 0.61014(7) 0.0255(4) Uani 1 1 d . . . .
H27 H 0.5081 0.4917 0.6016 0.031 Uiso 1 1 calc R . . .
C29 C 0.58837(10) 0.59058(17) 0.64900(8) 0.0333(4) Uani 1 1 d . . . .
H29A H 0.6260 0.5662 0.6330 0.050 Uiso 1 1 calc GR . . .
H29B H 0.5964 0.5563 0.6841 0.050 Uiso 1 1 calc GR . . .
H29C H 0.5938 0.6647 0.6548 0.050 Uiso 1 1 calc GR . . .
C28 C 0.49267(11) 0.62284(19) 0.55611(8) 0.0387(5) Uani 1 1 d . . . .
H28A H 0.4967 0.6968 0.5628 0.058 Uiso 1 1 calc GR . . .
H28B H 0.4415 0.6062 0.5320 0.058 Uiso 1 1 calc GR . . .
H28C H 0.5295 0.6018 0.5387 0.058 Uiso 1 1 calc GR . . .
C59 C 0.21699(19) 0.8830(2) 0.67627(14) 0.0733(9) Uani 1 1 d . . . .
H59A H 0.2286 0.8992 0.6430 0.110 Uiso 0.769(12) 1 calc R P A 1
H59B H 0.1726 0.9224 0.6767 0.110 Uiso 0.769(12) 1 calc R P A 1
H59C H 0.2063 0.8097 0.6770 0.110 Uiso 0.769(12) 1 calc R P A 1
H59D H 0.2145 0.9201 0.6429 0.110 Uiso 0.231(12) 1 calc R P A 2
H59E H 0.1656 0.8692 0.6763 0.110 Uiso 0.231(12) 1 calc R P A 2
H59F H 0.2439 0.8182 0.6777 0.110 Uiso 0.231(12) 1 calc R P A 2
C60A C 0.2809(3) 0.9093(4) 0.72344(14) 0.0551(13) Uani 0.769(12) 1 d . P A 1
H60A H 0.3241 0.8649 0.7243 0.066 Uiso 0.769(12) 1 calc R P A 1
H60B H 0.2679 0.8950 0.7568 0.066 Uiso 0.769(12) 1 calc R P A 1
C61A C 0.3055(4) 1.0216(5) 0.7246(2) 0.0516(14) Uani 0.769(12) 1 d . P A 1
H61A H 0.3176 1.0367 0.6910 0.062 Uiso 0.769(12) 1 calc R P A 1
H61B H 0.2628 1.0663 0.7248 0.062 Uiso 0.769(12) 1 calc R P A 1
C63 C 0.4038(3) 1.1555(4) 0.7728(2) 0.134(2) Uani 1 1 d . . . .
H63A H 0.3924 1.1776 0.7348 0.200 Uiso 0.769(12) 1 calc R P A 1
H63B H 0.4587 1.1564 0.7914 0.200 Uiso 0.769(12) 1 calc R P A 1
H63C H 0.3794 1.2020 0.7916 0.200 Uiso 0.769(12) 1 calc R P A 1
H63D H 0.4025 1.1718 0.7356 0.200 Uiso 0.231(12) 1 calc R P A 2
H63E H 0.4504 1.1178 0.7918 0.200 Uiso 0.231(12) 1 calc R P A 2
H63F H 0.4026 1.2190 0.7926 0.200 Uiso 0.231(12) 1 calc R P A 2
C62A C 0.3737(3) 1.0461(5) 0.77391(19) 0.0820(18) Uani 0.769(12) 1 d . P A 1
H62A H 0.4146 0.9967 0.7757 0.098 Uiso 0.769(12) 1 calc R P A 1
H62B H 0.3600 1.0375 0.8074 0.098 Uiso 0.769(12) 1 calc R P A 1
H30 H 0.1305(10) 0.8513(14) 0.3111(7) 0.014(4) Uiso 1 1 d . . . .
H1 H 0.2740(10) 0.6812(14) 0.6291(8) 0.019(5) Uiso 1 1 d . . . .
C60B C 0.2633(11) 0.9543(19) 0.7310(7) 0.087(7) Uani 0.231(12) 1 d . P A 2
H60C H 0.2261 1.0049 0.7350 0.104 Uiso 0.231(12) 1 calc R P A 2
H60D H 0.2743 0.9080 0.7629 0.104 Uiso 0.231(12) 1 calc R P A 2
C62B C 0.350(2) 1.104(2) 0.7709(8) 0.146(14) Uani 0.231(12) 1 d . P A 2
H62C H 0.3055 1.1496 0.7583 0.175 Uiso 0.231(12) 1 calc R P A 2
H62D H 0.3562 1.0849 0.8090 0.175 Uiso 0.231(12) 1 calc R P A 2
C61B C 0.3301(13) 1.0089(19) 0.7378(9) 0.056(5) Uani 0.231(12) 1 d . P A 2
H61C H 0.3303 1.0264 0.7007 0.067 Uiso 0.231(12) 1 calc R P A 2
H61D H 0.3724 0.9604 0.7534 0.067 Uiso 0.231(12) 1 calc R P A 2

loop_
_atom_site_aniso_label
_atom_site_aniso_U_11
_atom_site_aniso_U_22
_atom_site_aniso_U_33
_atom_site_aniso_U_23
_atom_site_aniso_U_13
_atom_site_aniso_U_12
Ni1 0.01183(9) 0.01409(9) 0.01471(9) -0.00109(7) 0.00338(7) -0.00052(7)
Ni2 0.01300(9) 0.01429(9) 0.01033(8) -0.00077(6) 0.00337(7) -0.00092(7)
P2 0.01346(17) 0.01701(18) 0.01577(18) -0.00040(14) 0.00163(14) 0.00040(14)
P4 0.01464(17) 0.01954(19) 0.01407(18) -0.00106(14) 0.00493(14) -0.00397(14)
P3 0.01753(18) 0.01354(18) 0.01683(18) -0.00225(14) 0.00461(14) 0.00038(14)
P1 0.01316(17) 0.01478(18) 0.0230(2) -0.00235(14) 0.00781(15) -0.00211(14)
N1 0.0134(6) 0.0160(6) 0.0117(5) -0.0015(4) 0.0041(4) 0.0008(5)
N2 0.0209(6) 0.0153(6) 0.0175(6) -0.0030(5) 0.0056(5) -0.0025(5)
C13 0.0164(7) 0.0179(7) 0.0154(7) -0.0009(5) 0.0043(5) -0.0038(6)
C12 0.0160(7) 0.0191(7) 0.0134(7) -0.0016(5) 0.0038(5) -0.0030(6)
C5 0.0149(6) 0.0127(6) 0.0140(7) -0.0022(5) 0.0035(5) 0.0013(5)
C1 0.0154(7) 0.0149(7) 0.0123(6) -0.0015(5) 0.0041(5) 0.0025(5)
C2 0.0127(6) 0.0160(7) 0.0142(7) 0.0001(5) 0.0052(5) 0.0011(5)
C3 0.0138(6) 0.0161(7) 0.0135(6) -0.0025(5) 0.0039(5) 0.0009(5)
C31 0.0197(7) 0.0178(7) 0.0131(7) -0.0023(5) 0.0073(6) -0.0012(6)
C32 0.0230(7) 0.0166(7) 0.0142(7) -0.0025(5) 0.0074(6) -0.0036(6)
C33 0.0184(7) 0.0198(7) 0.0213(8) -0.0045(6) 0.0063(6) -0.0010(6)
C34 0.0148(7) 0.0196(7) 0.0157(7) -0.0015(5) 0.0041(5) -0.0022(6)
C41 0.0169(7) 0.0190(7) 0.0166(7) 0.0019(6) 0.0066(6) 0.0015(6)
C42 0.0184(7) 0.0228(8) 0.0157(7) 0.0015(6) 0.0078(6) -0.0015(6)
C53 0.0226(8) 0.0241(8) 0.0252(8) -0.0026(6) 0.0087(7) -0.0098(7)
C55 0.0323(9) 0.0282(9) 0.0265(9) -0.0071(7) 0.0069(7) -0.0112(8)
C54 0.0357(10) 0.0231(9) 0.0344(10) 0.0004(7) 0.0094(8) -0.0095(7)
C56 0.0147(7) 0.0302(9) 0.0184(7) -0.0028(6) 0.0043(6) 0.0022(6)
C57 0.0198(8) 0.0278(9) 0.0254(8) -0.0005(7) 0.0058(6) 0.0059(7)
C58 0.0161(8) 0.0504(12) 0.0397(11) -0.0047(9) 0.0100(7) -0.0013(8)
C43 0.0279(9) 0.0264(9) 0.0272(9) 0.0018(7) 0.0152(7) -0.0057(7)
C44 0.0376(10) 0.0291(9) 0.0300(9) 0.0087(7) 0.0238(8) 0.0023(8)
C45 0.0370(10) 0.0343(10) 0.0178(8) 0.0044(7) 0.0149(7) 0.0102(8)
C46 0.0235(8) 0.0274(8) 0.0186(8) -0.0021(6) 0.0065(6) 0.0032(7)
C30 0.0154(7) 0.0151(7) 0.0098(6) -0.0014(5) 0.0021(5) -0.0020(5)
C35 0.0207(7) 0.0159(7) 0.0157(7) 0.0015(5) 0.0089(6) -0.0019(6)
C36 0.0180(7) 0.0161(7) 0.0191(7) 0.0002(5) 0.0068(6) -0.0002(6)
C47 0.0230(8) 0.0138(7) 0.0258(8) -0.0003(6) 0.0020(6) -0.0015(6)
C49 0.0243(9) 0.0176(8) 0.0505(12) 0.0038(8) 0.0050(8) 0.0021(7)
C48 0.0367(10) 0.0197(8) 0.0232(9) 0.0036(6) -0.0012(7) -0.0069(7)
C50 0.0302(9) 0.0185(8) 0.0212(8) -0.0034(6) 0.0104(7) 0.0072(6)
C51 0.0360(10) 0.0277(9) 0.0236(8) -0.0029(7) 0.0159(7) 0.0048(7)
C52 0.0460(11) 0.0236(9) 0.0214(8) -0.0084(7) 0.0063(8) -0.0031(8)
C37 0.0221(8) 0.0210(8) 0.0292(9) -0.0035(7) 0.0113(7) 0.0019(6)
C38 0.0188(8) 0.0281(9) 0.0328(9) 0.0025(7) 0.0126(7) 0.0011(7)
C39 0.0196(8) 0.0282(9) 0.0260(8) 0.0015(7) 0.0090(6) -0.0070(7)
C40 0.0234(8) 0.0210(8) 0.0202(8) -0.0022(6) 0.0097(6) -0.0067(6)
C4 0.0144(6) 0.0153(7) 0.0146(7) -0.0015(5) 0.0041(5) -0.0018(5)
C6 0.0126(6) 0.0221(7) 0.0118(6) 0.0027(5) 0.0038(5) -0.0010(5)
C11 0.0174(7) 0.0250(8) 0.0184(7) 0.0026(6) 0.0066(6) 0.0040(6)
C10 0.0143(7) 0.0397(10) 0.0202(8) 0.0053(7) 0.0091(6) 0.0038(7)
C9 0.0137(7) 0.0366(10) 0.0210(8) 0.0074(7) 0.0069(6) -0.0038(6)
C8 0.0167(7) 0.0230(8) 0.0231(8) 0.0036(6) 0.0070(6) -0.0026(6)
C7 0.0122(6) 0.0201(7) 0.0166(7) 0.0018(5) 0.0053(5) -0.0016(5)
C21 0.0198(8) 0.0216(8) 0.0251(8) -0.0074(6) 0.0111(6) -0.0055(6)
C23 0.0298(9) 0.0339(10) 0.0367(10) -0.0105(8) 0.0212(8) -0.0083(8)
C22 0.0291(9) 0.0314(10) 0.0323(10) -0.0138(8) 0.0120(8) -0.0113(8)
C18 0.0177(8) 0.0151(7) 0.0432(11) 0.0010(7) 0.0089(7) -0.0017(6)
C20 0.0260(9) 0.0233(9) 0.0659(15) -0.0027(9) 0.0155(9) 0.0051(7)
C19 0.0224(8) 0.0278(9) 0.0438(11) 0.0150(8) 0.0075(8) -0.0008(7)
C17 0.0237(8) 0.0186(7) 0.0182(7) -0.0012(6) 0.0023(6) -0.0023(6)
C16 0.0286(9) 0.0199(8) 0.0246(8) -0.0048(6) 0.0031(7) -0.0078(7)
C15 0.0247(8) 0.0267(9) 0.0187(8) -0.0032(6) 0.0000(6) -0.0093(7)
C14 0.0195(7) 0.0242(8) 0.0165(7) 0.0013(6) -0.0001(6) -0.0033(6)
C24 0.0276(8) 0.0200(8) 0.0189(8) 0.0042(6) -0.0020(6) -0.0027(7)
C26 0.0313(10) 0.0214(8) 0.0357(10) 0.0029(7) -0.0045(8) -0.0004(7)
C25 0.0488(12) 0.0330(10) 0.0231(9) 0.0041(7) 0.0133(8) -0.0054(9)
C27 0.0153(7) 0.0323(9) 0.0271(9) -0.0050(7) 0.0046(6) 0.0030(7)
C29 0.0152(8) 0.0456(11) 0.0364(10) -0.0055(9) 0.0050(7) -0.0003(8)
C28 0.0243(9) 0.0668(15) 0.0285(10) 0.0007(9) 0.0134(8) 0.0028(9)
C59 0.090(2) 0.0594(18) 0.087(2) 0.0027(16) 0.052(2) 0.0169(17)
C60A 0.079(3) 0.055(3) 0.0377(18) 0.0200(16) 0.0286(18) 0.040(2)
C61A 0.076(4) 0.046(3) 0.028(2) 0.0072(18) 0.010(2) 0.035(3)
C63 0.166(5) 0.079(3) 0.109(4) -0.039(3) -0.018(3) 0.005(3)
C62A 0.114(4) 0.069(4) 0.038(2) -0.004(2) -0.010(2) 0.031(3)
C60B 0.111(14) 0.097(15) 0.066(9) 0.033(9) 0.047(9) 0.080(12)
C62B 0.25(4) 0.081(17) 0.055(11) -0.009(11) -0.017(16) 0.01(2)
C61B 0.073(14) 0.060(10) 0.040(12) 0.015(8) 0.027(10) 0.042(10)

loop_
_atom_type_symbol
_atom_type_description
_atom_type_scat_dispersion_real
_atom_type_scat_dispersion_imag
_atom_type_scat_source
C C 0.0033 0.0016 'International Tables Vol C Tables 4.2.6.8 and 6.1.1.4'
H H 0.0000 0.0000 'International Tables Vol C Tables 4.2.6.8 and 6.1.1.4'
N N 0.0061 0.0033 'International Tables Vol C Tables 4.2.6.8 and 6.1.1.4'
Ni Ni 0.3393 1.1124 'International Tables Vol C Tables 4.2.6.8 and 6.1.1.4'
P P 0.1023 0.0942 'International Tables Vol C Tables 4.2.6.8 and 6.1.1.4'

loop_
_geom_angle_atom_site_label_1
_geom_angle_atom_site_label_2
_geom_angle_atom_site_label_3
_geom_angle
P2 Ni1 P1 138.924(18)
C1 Ni1 P2 93.93(5)
C1 Ni1 P1 123.72(5)
C1 Ni1 C2 41.91(6)
C2 Ni1 P2 135.56(4)
C2 Ni1 P1 84.41(4)
P4 Ni2 C31 131.74(4)
P3 Ni2 P4 125.448(17)
P3 Ni2 C31 84.04(4)
N1 Ni2 P4 103.36(4)
N1 Ni2 P3 101.96(4)
N1 Ni2 C31 106.34(5)
C30 Ni2 P4 96.18(4)
C30 Ni2 P3 96.35(4)
C30 Ni2 N1 137.65(6)
C30 Ni2 C31 38.08(5)
C13 P2 Ni1 111.37(5)
C13 P2 C27 102.79(8)
C24 P2 Ni1 117.56(6)
C24 P2 C13 104.01(7)
C24 P2 C27 104.39(8)
C27 P2 Ni1 115.13(6)
C42 P4 Ni2 111.04(5)
C42 P4 C53 102.34(7)
C42 P4 C56 100.09(7)
C53 P4 Ni2 124.68(6)
C53 P4 C56 100.30(8)
C56 P4 Ni2 115.02(6)
C36 P3 Ni2 105.09(5)
C36 P3 C47 103.17(7)
C36 P3 C50 101.99(8)
C47 P3 Ni2 119.99(6)
C50 P3 Ni2 123.27(6)
C50 P3 C47 100.41(8)
C7 P1 Ni1 97.32(5)
C7 P1 C21 102.40(7)
C7 P1 C18 102.41(7)
C21 P1 Ni1 116.08(5)
C18 P1 Ni1 126.60(6)
C18 P1 C21 107.29(8)
C3 N1 Ni2 123.78(10)
C3 N1 C4 116.14(12)
C4 N1 Ni2 119.48(10)
C32 N2 C33 115.57(13)
C12 C13 P2 119.32(11)
C14 C13 P2 122.13(12)
C14 C13 C12 118.28(14)
C13 C12 C5 119.96(13)
C17 C12 C13 119.62(14)
C17 C12 C5 120.42(14)
C1 C5 C12 117.57(13)
C4 C5 C12 122.00(13)
C4 C5 C1 120.25(13)
Ni1 C1 H1 107.0(11)
C5 C1 Ni1 103.72(10)
C5 C1 C2 116.69(13)
C5 C1 H1 117.8(11)
C2 C1 Ni1 73.60(8)
C2 C1 H1 123.4(11)
C1 C2 Ni1 64.48(8)
C1 C2 C6 123.35(13)
C3 C2 Ni1 114.73(10)
C3 C2 C1 116.46(13)
C3 C2 C6 117.15(12)
C6 C2 Ni1 106.86(10)
N1 C3 C2 125.91(13)
N1 C3 H3 117.0
C2 C3 H3 117.0
C32 C31 Ni2 113.86(11)
C32 C31 C30 118.22(14)
C32 C31 C35 117.40(13)
C30 C31 Ni2 59.24(8)
C30 C31 C35 121.29(13)
C35 C31 Ni2 111.57(10)
N2 C32 C31 125.99(14)
N2 C32 H32 117.0
C31 C32 H32 117.0
N2 C33 H33 117.7
N2 C33 C34 124.51(15)
C34 C33 H33 117.7
C33 C34 C41 122.01(14)
C33 C34 C30 120.60(14)
C30 C34 C41 117.25(13)
C42 C41 C34 120.02(14)
C46 C41 C34 120.17(14)
C46 C41 C42 119.78(14)
C41 C42 P4 116.43(11)
C43 C42 P4 125.22(13)
C43 C42 C41 118.23(15)
P4 C53 H53 108.0
C55 C53 P4 111.22(12)
C55 C53 H53 108.0
C54 C53 P4 111.86(12)
C54 C53 H53 108.0
C54 C53 C55 109.67(15)
C53 C55 H55A 109.5
C53 C55 H55B 109.5
C53 C55 H55C 109.5
H55A C55 H55B 109.5
H55A C55 H55C 109.5
H55B C55 H55C 109.5
C53 C54 H54A 109.5
C53 C54 H54B 109.5
C53 C54 H54C 109.5
H54A C54 H54B 109.5
H54A C54 H54C 109.5
H54B C54 H54C 109.5
P4 C56 H56 106.5
C57 C56 P4 110.35(11)
C57 C56 H56 106.5
C58 C56 P4 116.65(13)
C58 C56 H56 106.5
C58 C56 C57 109.68(15)
C56 C57 H57A 109.5
C56 C57 H57B 109.5
C56 C57 H57C 109.5
H57A C57 H57B 109.5
H57A C57 H57C 109.5
H57B C57 H57C 109.5
C56 C58 H58A 109.5
C56 C58 H58B 109.5
C56 C58 H58C 109.5
H58A C58 H58B 109.5
H58A C58 H58C 109.5
H58B C58 H58C 109.5
C42 C43 H43 119.4
C44 C43 C42 121.25(17)
C44 C43 H43 119.4
C43 C44 H44 120.0
C45 C44 C43 119.99(16)
C45 C44 H44 120.0
C44 C45 H45 120.0
C44 C45 C46 119.93(16)
C46 C45 H45 120.0
C41 C46 H46 119.6
C45 C46 C41 120.77(16)
C45 C46 H46 119.6
Ni2 C30 H30 108.9(11)
C31 C30 Ni2 82.68(9)
C31 C30 C34 114.94(13)
C31 C30 H30 120.0(11)
C34 C30 Ni2 100.70(10)
C34 C30 H30 119.7(11)
C36 C35 C31 122.47(14)
C40 C35 C31 118.54(14)
C40 C35 C36 118.98(14)
C35 C36 P3 116.24(11)
C37 C36 P3 124.57(12)
C37 C36 C35 119.11(14)
P3 C47 H47 106.1
C49 C47 P3 118.01(13)
C49 C47 H47 106.1
C48 C47 P3 110.26(11)
C48 C47 H47 106.1
C48 C47 C49 109.56(15)
C47 C49 H49A 109.5
C47 C49 H49B 109.5
C47 C49 H49C 109.5
H49A C49 H49B 109.5
H49A C49 H49C 109.5
H49B C49 H49C 109.5
C47 C48 H48A 109.5
C47 C48 H48B 109.5
C47 C48 H48C 109.5
H48A C48 H48B 109.5
H48A C48 H48C 109.5
H48B C48 H48C 109.5
P3 C50 H50 108.4
C51 C50 P3 111.56(11)
C51 C50 H50 108.4
C52 C50 P3 109.55(12)
C52 C50 H50 108.4
C52 C50 C51 110.32(15)
C50 C51 H51A 109.5
C50 C51 H51B 109.5
C50 C51 H51C 109.5
H51A C51 H51B 109.5
H51A C51 H51C 109.5
H51B C51 H51C 109.5
C50 C52 H52A 109.5
C50 C52 H52B 109.5
C50 C52 H52C 109.5
H52A C52 H52B 109.5
H52A C52 H52C 109.5
H52B C52 H52C 109.5
C36 C37 H37 119.5
C38 C37 C36 121.03(15)
C38 C37 H37 119.5
C37 C38 H38 120.1
C39 C38 C37 119.79(15)
C39 C38 H38 120.1
C38 C39 H39 120.1
C38 C39 C40 119.86(15)
C40 C39 H39 120.1
C35 C40 H40 119.5
C39 C40 C35 121.07(15)
C39 C40 H40 119.5
N1 C4 H4 118.1
C5 C4 N1 123.86(14)
C5 C4 H4 118.1
C11 C6 C2 122.17(14)
C11 C6 C7 119.59(14)
C7 C6 C2 118.20(13)
C6 C11 H11 120.0
C10 C11 C6 119.97(15)
C10 C11 H11 120.0
C11 C10 H10 119.8
C9 C10 C11 120.33(15)
C9 C10 H10 119.8
C10 C9 H9 119.9
C10 C9 C8 120.25(15)
C8 C9 H9 119.9
C9 C8 H8 120.1
C9 C8 C7 119.89(16)
C7 C8 H8 120.1
C6 C7 P1 113.05(11)
C8 C7 P1 126.93(12)
C8 C7 C6 119.94(14)
P1 C21 H21 105.5
C23 C21 P1 112.62(12)
C23 C21 H21 105.5
C22 C21 P1 115.23(12)
C22 C21 H21 105.5
C22 C21 C23 111.42(14)
C21 C23 H23A 109.5
C21 C23 H23B 109.5
C21 C23 H23C 109.5
H23A C23 H23B 109.5
H23A C23 H23C 109.5
H23B C23 H23C 109.5
C21 C22 H22A 109.5
C21 C22 H22B 109.5
C21 C22 H22C 109.5
H22A C22 H22B 109.5
H22A C22 H22C 109.5
H22B C22 H22C 109.5
P1 C18 H18 108.5
C20 C18 P1 111.17(13)
C20 C18 H18 108.5
C19 C18 P1 109.68(12)
C19 C18 H18 108.5
C19 C18 C20 110.49(16)
C18 C20 H20A 109.5
C18 C20 H20B 109.5
C18 C20 H20C 109.5
H20A C20 H20B 109.5
H20A C20 H20C 109.5
H20B C20 H20C 109.5
C18 C19 H19A 109.5
C18 C19 H19B 109.5
C18 C19 H19C 109.5
H19A C19 H19B 109.5
H19A C19 H19C 109.5
H19B C19 H19C 109.5
C12 C17 H17 119.6
C16 C17 C12 120.72(15)
C16 C17 H17 119.6
C17 C16 H16 119.9
C15 C16 C17 120.13(16)
C15 C16 H16 119.9
C16 C15 H15 120.1
C16 C15 C14 119.80(15)
C14 C15 H15 120.1
C13 C14 H14 119.3
C15 C14 C13 121.36(15)
C15 C14 H14 119.3
P2 C24 H24 108.7
C26 C24 P2 109.95(13)
C26 C24 H24 108.7
C25 C24 P2 108.81(12)
C25 C24 H24 108.7
C25 C24 C26 111.81(16)
C24 C26 H26A 109.5
C24 C26 H26B 109.5
C24 C26 H26C 109.5
H26A C26 H26B 109.5
H26A C26 H26C 109.5
H26B C26 H26C 109.5
C24 C25 H25A 109.5
C24 C25 H25B 109.5
C24 C25 H25C 109.5
H25A C25 H25B 109.5
H25A C25 H25C 109.5
H25B C25 H25C 109.5
P2 C27 H27 106.6
C29 C27 P2 117.10(13)
C29 C27 H27 106.6
C28 C27 P2 108.46(12)
C28 C27 H27 106.6
C28 C27 C29 111.01(16)
C27 C29 H29A 109.5
C27 C29 H29B 109.5
C27 C29 H29C 109.5
H29A C29 H29B 109.5
H29A C29 H29C 109.5
H29B C29 H29C 109.5
C27 C28 H28A 109.5
C27 C28 H28B 109.5
C27 C28 H28C 109.5
H28A C28 H28B 109.5
H28A C28 H28C 109.5
H28B C28 H28C 109.5
H59A C59 H59B 109.5
H59A C59 H59C 109.5
H59B C59 H59C 109.5
H59D C59 H59E 109.5
H59D C59 H59F 109.5
H59E C59 H59F 109.5
C60A C59 H59A 109.5
C60A C59 H59B 109.5
C60A C59 H59C 109.5
C60B C59 H59D 109.5
C60B C59 H59E 109.5
C60B C59 H59F 109.5
C59 C60A H60A 108.8
C59 C60A H60B 108.8
C59 C60A C61A 113.8(4)
H60A C60A H60B 107.7
C61A C60A H60A 108.8
C61A C60A H60B 108.8
C60A C61A H61A 109.1
C60A C61A H61B 109.1
H61A C61A H61B 107.8
C62A C61A C60A 112.5(6)
C62A C61A H61A 109.1
C62A C61A H61B 109.1
H63A C63 H63B 109.5
H63A C63 H63C 109.5
H63B C63 H63C 109.5
H63D C63 H63E 109.5
H63D C63 H63F 109.5
H63E C63 H63F 109.5
C62A C63 H63A 109.5
C62A C63 H63B 109.5
C62A C63 H63C 109.5
C62B C63 H63D 109.5
C62B C63 H63E 109.5
C62B C63 H63F 109.5
C61A C62A C63 113.1(5)
C61A C62A H62A 109.0
C61A C62A H62B 109.0
C63 C62A H62A 109.0
C63 C62A H62B 109.0
H62A C62A H62B 107.8
C59 C60B H60C 106.0
C59 C60B H60D 106.0
H60C C60B H60D 106.3
C61B C60B C59 125.5(14)
C61B C60B H60C 106.0
C61B C60B H60D 106.0
C63 C62B H62C 106.6
C63 C62B H62D 106.6
C63 C62B C61B 123(3)
H62C C62B H62D 106.5
C61B C62B H62C 106.6
C61B C62B H62D 106.6
C60B C61B C62B 123(3)
C60B C61B H61C 106.6
C60B C61B H61D 106.5
C62B C61B H61C 106.5
C62B C61B H61D 106.5
H61C C61B H61D 106.5

loop_
_geom_bond_atom_site_label_1
_geom_bond_atom_site_label_2
_geom_bond_distance
Ni1 P2 2.1721(4)
Ni1 P1 2.1806(4)
Ni1 C1 1.9440(14)
Ni1 C2 2.0666(14)
Ni2 P4 2.2435(4)
Ni2 P3 2.2327(4)
Ni2 N1 2.0380(12)
Ni2 C31 2.3048(15)
Ni2 C30 1.9970(14)
P2 C13 1.8498(16)
P2 C24 1.8409(17)
P2 C27 1.8551(17)
P4 C42 1.8371(16)
P4 C53 1.8681(17)
P4 C56 1.8790(17)
P3 C36 1.8356(16)
P3 C47 1.8719(16)
P3 C50 1.8628(17)
P1 C7 1.8344(15)
P1 C21 1.8534(17)
P1 C18 1.8479(17)
N1 C3 1.3204(19)
N1 C4 1.3863(18)
N2 C32 1.327(2)
N2 C33 1.357(2)
C13 C12 1.413(2)
C13 C14 1.402(2)
C12 C5 1.484(2)
C12 C17 1.397(2)
C5 C1 1.434(2)
C5 C4 1.362(2)
C1 C2 1.439(2)
C1 H1 0.970(19)
C2 C3 1.432(2)
C2 C6 1.501(2)
C3 H3 0.9500
C31 C32 1.419(2)
C31 C30 1.433(2)
C31 C35 1.491(2)
C32 H32 0.9500
C33 H33 0.9500
C33 C34 1.379(2)
C34 C41 1.480(2)
C34 C30 1.437(2)
C41 C42 1.407(2)
C41 C46 1.395(2)
C42 C43 1.399(2)
C53 H53 1.0000
C53 C55 1.529(2)
C53 C54 1.524(3)
C55 H55A 0.9800
C55 H55B 0.9800
C55 H55C 0.9800
C54 H54A 0.9800
C54 H54B 0.9800
C54 H54C 0.9800
C56 H56 1.0000
C56 C57 1.529(2)
C56 C58 1.527(2)
C57 H57A 0.9800
C57 H57B 0.9800
C57 H57C 0.9800
C58 H58A 0.9800
C58 H58B 0.9800
C58 H58C 0.9800
C43 H43 0.9500
C43 C44 1.389(2)
C44 H44 0.9500
C44 C45 1.376(3)
C45 H45 0.9500
C45 C46 1.386(2)
C46 H46 0.9500
C30 H30 0.923(18)
C35 C36 1.400(2)
C35 C40 1.399(2)
C36 C37 1.399(2)
C47 H47 1.0000
C47 C49 1.532(2)
C47 C48 1.526(3)
C49 H49A 0.9800
C49 H49B 0.9800
C49 H49C 0.9800
C48 H48A 0.9800
C48 H48B 0.9800
C48 H48C 0.9800
C50 H50 1.0000
C50 C51 1.530(2)
C50 C52 1.522(3)
C51 H51A 0.9800
C51 H51B 0.9800
C51 H51C 0.9800
C52 H52A 0.9800
C52 H52B 0.9800
C52 H52C 0.9800
C37 H37 0.9500
C37 C38 1.385(2)
C38 H38 0.9500
C38 C39 1.382(2)
C39 H39 0.9500
C39 C40 1.385(2)
C40 H40 0.9500
C4 H4 0.9500
C6 C11 1.396(2)
C6 C7 1.399(2)
C11 H11 0.9500
C11 C10 1.395(2)
C10 H10 0.9500
C10 C9 1.379(3)
C9 H9 0.9500
C9 C8 1.393(2)
C8 H8 0.9500
C8 C7 1.397(2)
C21 H21 1.0000
C21 C23 1.530(2)
C21 C22 1.526(2)
C23 H23A 0.9800
C23 H23B 0.9800
C23 H23C 0.9800
C22 H22A 0.9800
C22 H22B 0.9800
C22 H22C 0.9800
C18 H18 1.0000
C18 C20 1.529(3)
C18 C19 1.527(3)
C20 H20A 0.9800
C20 H20B 0.9800
C20 H20C 0.9800
C19 H19A 0.9800
C19 H19B 0.9800
C19 H19C 0.9800
C17 H17 0.9500
C17 C16 1.388(2)
C16 H16 0.9500
C16 C15 1.381(2)
C15 H15 0.9500
C15 C14 1.389(2)
C14 H14 0.9500
C24 H24 1.0000
C24 C26 1.535(2)
C24 C25 1.523(3)
C26 H26A 0.9800
C26 H26B 0.9800
C26 H26C 0.9800
C25 H25A 0.9800
C25 H25B 0.9800
C25 H25C 0.9800
C27 H27 1.0000
C27 C29 1.531(2)
C27 C28 1.523(3)
C29 H29A 0.9800
C29 H29B 0.9800
C29 H29C 0.9800
C28 H28A 0.9800
C28 H28B 0.9800
C28 H28C 0.9800
C59 H59A 0.9800
C59 H59B 0.9800
C59 H59C 0.9800
C59 H59D 0.9800
C59 H59E 0.9800
C59 H59F 0.9800
C59 C60A 1.440(5)
C59 C60B 1.68(2)
C60A H60A 0.9900
C60A H60B 0.9900
C60A C61A 1.535(9)
C61A H61A 0.9900
C61A H61B 0.9900
C61A C62A 1.513(8)
C63 H63A 0.9800
C63 H63B 0.9800
C63 H63C 0.9800
C63 H63D 0.9800
C63 H63E 0.9800
C63 H63F 0.9800
C63 C62A 1.539(8)
C63 C62B 1.19(3)
C62A H62A 0.9900
C62A H62B 0.9900
C60B H60C 0.9900
C60B H60D 0.9900
C60B C61B 1.40(4)
C62B H62C 0.9900
C62B H62D 0.9900
C62B C61B 1.49(3)
C61B H61C 0.9900
C61B H61D 0.9900

loop_
_geom_torsion_atom_site_label_1
_geom_torsion_atom_site_label_2
_geom_torsion_atom_site_label_3
_geom_torsion_atom_site_label_4
_geom_torsion
Ni1 P2 C13 C12 -16.72(14)
Ni1 P2 C13 C14 169.45(12)
Ni1 P2 C24 C26 74.86(13)
Ni1 P2 C24 C25 -47.91(14)
Ni1 P2 C27 C29 179.41(13)
Ni1 P2 C27 C28 52.86(15)
Ni1 P1 C7 C6 23.95(12)
Ni1 P1 C7 C8 -152.71(14)
Ni1 P1 C21 C23 59.03(14)
Ni1 P1 C21 C22 -171.64(11)
Ni1 P1 C18 C20 -77.36(15)
Ni1 P1 C18 C19 45.14(14)
Ni1 C1 C2 C3 -106.27(12)
Ni1 C1 C2 C6 94.04(13)
Ni1 C2 C3 N1 -68.39(17)
Ni1 C2 C6 C11 145.53(12)
Ni1 C2 C6 C7 -36.61(16)
Ni2 P4 C42 C41 -28.02(14)
Ni2 P4 C42 C43 155.94(14)
Ni2 P4 C53 C55 64.02(14)
Ni2 P4 C53 C54 -58.99(14)
Ni2 P4 C56 C57 49.14(13)
Ni2 P4 C56 C58 175.16(12)
Ni2 P3 C36 C35 -6.70(13)
Ni2 P3 C36 C37 170.03(13)
Ni2 P3 C47 C49 169.34(11)
Ni2 P3 C47 C48 42.42(14)
Ni2 P3 C50 C51 -57.32(14)
Ni2 P3 C50 C52 65.13(13)
Ni2 N1 C3 C2 -168.08(11)
Ni2 N1 C4 C5 166.27(11)
Ni2 C31 C32 N2 -65.48(18)
Ni2 C31 C30 C34 98.44(12)
Ni2 C31 C35 C36 3.83(18)
Ni2 C31 C35 C40 -175.49(11)
P2 C13 C12 C5 10.0(2)
P2 C13 C12 C17 -170.71(12)
P2 C13 C14 C15 171.84(13)
P4 C42 C43 C44 174.78(14)
P3 C36 C37 C38 -179.67(13)
N2 C33 C34 C41 -178.03(15)
N2 C33 C34 C30 -2.4(2)
C13 P2 C24 C26 -161.51(12)
C13 P2 C24 C25 75.72(13)
C13 P2 C27 C29 58.13(16)
C13 P2 C27 C28 -68.42(14)
C13 C12 C5 C1 48.4(2)
C13 C12 C5 C4 -126.70(16)
C13 C12 C17 C16 -1.9(2)
C12 C13 C14 C15 -2.1(2)
C12 C5 C1 Ni1 -89.74(13)
C12 C5 C1 C2 -168.06(13)
C12 C5 C4 N1 175.01(13)
C12 C17 C16 C15 -1.0(3)
C5 C12 C17 C16 177.33(15)
C5 C1 C2 Ni1 97.40(12)
C5 C1 C2 C3 -8.86(19)
C5 C1 C2 C6 -168.55(13)
C1 C5 C4 N1 0.0(2)
C1 C2 C3 N1 4.1(2)
C1 C2 C6 C11 75.4(2)
C1 C2 C6 C7 -106.77(17)
C2 C6 C11 C10 177.74(14)
C2 C6 C7 P1 6.49(18)
C2 C6 C7 C8 -176.59(14)
C3 N1 C4 C5 -5.1(2)
C3 C2 C6 C11 -84.18(18)
C3 C2 C6 C7 93.67(17)
C31 C35 C36 P3 2.0(2)
C31 C35 C36 C37 -174.93(15)
C31 C35 C40 C39 176.71(15)
C32 N2 C33 C34 -0.7(2)
C32 C31 C30 Ni2 -102.41(13)
C32 C31 C30 C34 -4.0(2)
C32 C31 C35 C36 137.85(15)
C32 C31 C35 C40 -41.5(2)
C33 N2 C32 C31 1.4(2)
C33 C34 C41 C42 -120.85(17)
C33 C34 C41 C46 61.2(2)
C33 C34 C30 Ni2 91.47(15)
C33 C34 C30 C31 4.6(2)
C34 C41 C42 P4 8.2(2)
C34 C41 C42 C43 -175.50(15)
C34 C41 C46 C45 176.30(15)
C41 C34 C30 Ni2 -92.70(13)
C41 C34 C30 C31 -179.54(13)
C41 C42 C43 C44 -1.2(3)
C42 P4 C53 C55 -169.23(13)
C42 P4 C53 C54 67.75(14)
C42 P4 C56 C57 -69.90(13)
C42 P4 C56 C58 56.11(14)
C42 C41 C46 C45 -1.7(2)
C42 C43 C44 C45 -0.9(3)
C53 P4 C42 C41 -163.11(13)
C53 P4 C42 C43 20.85(17)
C53 P4 C56 C57 -174.55(12)
C53 P4 C56 C58 -48.53(15)
C56 P4 C42 C41 93.90(13)
C56 P4 C42 C43 -82.15(16)
C56 P4 C53 C55 -66.41(14)
C56 P4 C53 C54 170.58(13)
C43 C44 C45 C46 1.8(3)
C44 C45 C46 C41 -0.5(3)
C46 C41 C42 P4 -173.88(12)
C46 C41 C42 C43 2.5(2)
C30 C31 C32 N2 1.1(2)
C30 C31 C35 C36 -62.4(2)
C30 C31 C35 C40 118.29(16)
C30 C34 C41 C42 63.38(19)
C30 C34 C41 C46 -114.56(17)
C35 C31 C32 N2 161.52(15)
C35 C31 C30 Ni2 97.99(13)
C35 C31 C30 C34 -163.57(13)
C35 C36 C37 C38 -3.0(2)
C36 P3 C47 C49 53.00(15)
C36 P3 C47 C48 -73.92(13)
C36 P3 C50 C51 59.91(13)
C36 P3 C50 C52 -177.64(12)
C36 C35 C40 C39 -2.6(2)
C36 C37 C38 C39 -0.2(3)
C47 P3 C36 C35 119.79(13)
C47 P3 C36 C37 -63.47(16)
C47 P3 C50 C51 165.92(12)
C47 P3 C50 C52 -71.63(13)
C50 P3 C36 C35 -136.35(12)
C50 P3 C36 C37 40.38(16)
C50 P3 C47 C49 -52.07(15)
C50 P3 C47 C48 -178.98(12)
C37 C38 C39 C40 2.1(3)
C38 C39 C40 C35 -0.6(3)
C40 C35 C36 P3 -178.69(12)
C40 C35 C36 C37 4.4(2)
C4 N1 C3 C2 2.9(2)
C4 C5 C1 Ni1 85.46(14)
C4 C5 C1 C2 7.1(2)
C6 C2 C3 N1 165.10(14)
C6 C11 C10 C9 -1.5(2)
C11 C6 C7 P1 -175.60(11)
C11 C6 C7 C8 1.3(2)
C11 C10 C9 C8 1.7(3)
C10 C9 C8 C7 -0.5(2)
C9 C8 C7 P1 175.42(12)
C9 C8 C7 C6 -1.0(2)
C7 P1 C21 C23 163.68(12)
C7 P1 C21 C22 -66.99(14)
C7 P1 C18 C20 173.62(14)
C7 P1 C18 C19 -63.88(13)
C7 C6 C11 C10 -0.1(2)
C21 P1 C7 C6 -94.87(12)
C21 P1 C7 C8 88.47(15)
C21 P1 C18 C20 66.23(15)
C21 P1 C18 C19 -171.27(11)
C18 P1 C7 C6 154.03(12)
C18 P1 C7 C8 -22.64(16)
C18 P1 C21 C23 -88.92(13)
C18 P1 C21 C22 40.41(15)
C17 C12 C5 C1 -130.83(16)
C17 C12 C5 C4 54.1(2)
C17 C16 C15 C14 2.3(3)
C16 C15 C14 C13 -0.8(3)
C14 C13 C12 C5 -175.89(14)
C14 C13 C12 C17 3.4(2)
C24 P2 C13 C12 -144.29(13)
C24 P2 C13 C14 41.88(15)
C24 P2 C27 C29 -50.20(16)
C24 P2 C27 C28 -176.75(13)
C27 P2 C13 C12 107.09(13)
C27 P2 C13 C14 -66.74(15)
C27 P2 C24 C26 -54.08(14)
C27 P2 C24 C25 -176.85(12)
C59 C60A C61A C62A -178.7(4)
C59 C60B C61B C62B 150.9(17)
C60A C59 C60B C61B 63(2)
C60A C61A C62A C63 174.4(5)
C63 C62B C61B C60B -173.3(19)
C62A C63 C62B C61B -44(3)
C60B C59 C60A C61A -50.8(16)
C62B C63 C62A C61A 55.5(19)
